data_2231503
loop_
_publ_author_name
'Asiri, Abdullah M.'
'Al-Youbi, Abdulrahman O.'
'Alamry, Khalid A.'
'Faidallah, Hassan M.'
'Ng, Seik Weng'
'Tiekink, Edward R. T.'

_publ_section_title
;
 Ethyl
 (2<i>E</i>)-2-cyano-3-(1-methyl-1<i>H</i>-pyrrol-2-yl)prop-2-enoate
;
_journal_coeditor_code HB6354
_journal_issue 9
_journal_name_full 'Acta Crystallographica Section E'
_journal_page_first o2315
_journal_paper_doi 10.1107/S1600536811031941
_journal_volume 67
_journal_year 2011
_chemical_formula_iupac 'C11 H12 N2 O2'
_chemical_formula_moiety 'C11 H12 N2 O2'
_chemical_formula_sum 'C11 H12 N2 O2'
_chemical_formula_weight 204.23
_chemical_name_systematic
;
Ethyl (2<i>E</i>)-2-cyano-3-(1-methyl-1<i>H</i>-pyrrol-2-yl)prop-2-enoate
;
_space_group_IT_number 2
_symmetry_cell_setting triclinic
_symmetry_space_group_name_Hall '-P 1'
_symmetry_space_group_name_H-M 'P -1'
_atom_sites_solution_hydrogens geom
_atom_sites_solution_primary direct
_atom_sites_solution_secondary difmap
_audit_creation_method SHELXL-97
_cell_angle_alpha 64.898(7)
_cell_angle_beta 89.859(4)
_cell_angle_gamma 71.517(5)
_cell_formula_units_Z 2
_cell_length_a 7.6145(3)
_cell_length_b 8.4964(6)
_cell_length_c 9.7023(6)
_cell_measurement_reflns_used 2042
_cell_measurement_temperature 100(2)
_cell_measurement_theta_max 29.20
_cell_measurement_theta_min 2.34
_cell_volume 532.69(7)
_computing_cell_refinement 'CrysAlis PRO (Agilent, 2010)'
_computing_data_collection 'CrysAlis PRO (Agilent, 2010)'
_computing_data_reduction 'CrysAlis PRO (Agilent, 2010)'
_computing_molecular_graphics 'ORTEP-3 (Farrugia, 1997) and DIAMOND (Brandenburg, 2006)'
_computing_publication_material 'publCIF (Westrip, 2010)'
_computing_structure_refinement 'SHELXL97 (Sheldrick, 2008)'
_computing_structure_solution 'SHELXS97 (Sheldrick, 2008)'
_diffrn_ambient_temperature 100(2)
_diffrn_detector_area_resol_mean 10.4041
_diffrn_measured_fraction_theta_full 0.962
_diffrn_measured_fraction_theta_max 0.962
_diffrn_measurement_device_type 'Agilent SuperNova Dual diffractometer with an Atlas detector'
_diffrn_measurement_method \w
_diffrn_radiation_monochromator mirror
_diffrn_radiation_source 'SuperNova (Mo) X-ray Source'
_diffrn_radiation_type MoK\a
_diffrn_radiation_wavelength 0.71073
_diffrn_reflns_av_R_equivalents 0.0302
_diffrn_reflns_av_sigmaI/netI 0.0492
_diffrn_reflns_limit_h_max 9
_diffrn_reflns_limit_h_min -8
_diffrn_reflns_limit_k_max 11
_diffrn_reflns_limit_k_min -8
_diffrn_reflns_limit_l_max 11
_diffrn_reflns_limit_l_min -12
_diffrn_reflns_number 4049
_diffrn_reflns_theta_full 27.48
_diffrn_reflns_theta_max 27.48
_diffrn_reflns_theta_min 2.35
_diffrn_standards_decay_% 0
_diffrn_standards_interval_count 0
_diffrn_standards_interval_time 0
_diffrn_standards_number 0
_exptl_absorpt_coefficient_mu 0.089
_exptl_absorpt_correction_T_max 1.000
_exptl_absorpt_correction_T_min 0.955
_exptl_absorpt_correction_type multi-scan
_exptl_absorpt_process_details '(CrysAlis PRO; Agilent, 2010)'
_exptl_crystal_colour yellow
_exptl_crystal_density_diffrn 1.273
_exptl_crystal_density_method 'not measured'
_exptl_crystal_description block
_exptl_crystal_F_000 216
_exptl_crystal_size_max 0.30
_exptl_crystal_size_mid 0.25
_exptl_crystal_size_min 0.10
_refine_diff_density_max 0.258
_refine_diff_density_min -0.211
_refine_ls_extinction_method none
_refine_ls_goodness_of_fit_ref 1.036
_refine_ls_hydrogen_treatment constr
_refine_ls_matrix_type full
_refine_ls_number_parameters 138
_refine_ls_number_reflns 2336
_refine_ls_number_restraints 0
_refine_ls_restrained_S_all 1.036
_refine_ls_R_factor_all 0.0560
_refine_ls_R_factor_gt 0.0409
_refine_ls_shift/su_max 0.000
_refine_ls_shift/su_mean 0.000
_refine_ls_structure_factor_coef Fsqd
_refine_ls_weighting_details 'calc w=1/[\s^2^(Fo^2^)+(0.0430P)^2^+0.1378P] where P=(Fo^2^+2Fc^2^)/3'
_refine_ls_weighting_scheme calc
_refine_ls_wR_factor_gt 0.0945
_refine_ls_wR_factor_ref 0.1056
_reflns_number_gt 1912
_reflns_number_total 2336
_reflns_threshold_expression I>2\s(I)
_cod_data_source_file hb6354.cif
_cod_data_source_block I
_cod_original_cell_volume 532.69(5)
_cod_database_code 2231503
_cod_database_fobs_code 2231503

loop_
_symmetry_equiv_pos_as_xyz
'x, y, z'
'-x, -y, -z'

loop_
_atom_site_type_symbol
_atom_site_label
_atom_site_fract_x
_atom_site_fract_y
_atom_site_fract_z
_atom_site_U_iso_or_equiv
_atom_site_adp_type
_atom_site_calc_flag
_atom_site_refinement_flags
_atom_site_occupancy
_atom_site_symmetry_multiplicity
O O1 0.76560(13) 0.39008(13) 0.75762(10) 0.0210(2) Uani d . 1 1
O O2 0.94151(13) 0.24631(13) 0.62962(11) 0.0240(2) Uani d . 1 1
N N2 0.31730(15) 0.98384(16) 0.40412(13) 0.0195(3) Uani d . 1 1
C C1 0.7806(2) 0.2663(2) 1.02981(18) 0.0367(4) Uani d . 1 1
H H1A 0.8394 0.1579 1.1287 0.055 Uiso calc R 1 1
H H1B 0.6452 0.2928 1.0165 0.055 Uiso calc R 1 1
H H1C 0.8049 0.3737 1.0280 0.055 Uiso calc R 1 1
C C2 0.8606(2) 0.22752(19) 0.90199(16) 0.0239(3) Uani d . 1 1
H H2A 0.9970 0.2036 0.9128 0.029 Uiso calc R 1 1
H H2B 0.8402 0.1170 0.9045 0.029 Uiso calc R 1 1
C C3 0.82056(17) 0.37907(18) 0.63059(15) 0.0178(3) Uani d . 1 1
C C4 0.71681(17) 0.54814(18) 0.48907(15) 0.0177(3) Uani d . 1 1
C C5 0.77316(18) 0.54540(18) 0.34926(16) 0.0198(3) Uani d . 1 1
C C6 0.57429(17) 0.68970(18) 0.49404(15) 0.0176(3) Uani d . 1 1
H H6 0.5455 0.6706 0.5940 0.021 Uiso calc R 1 1
C C7 0.46245(17) 0.86137(18) 0.37221(15) 0.0185(3) Uani d . 1 1
C C8 0.47051(19) 0.95100(19) 0.21554(16) 0.0225(3) Uani d . 1 1
H H8 0.5559 0.9015 0.1603 0.027 Uiso calc R 1 1
C C9 0.3314(2) 1.1258(2) 0.15416(17) 0.0268(3) Uani d . 1 1
H H9 0.3051 1.2171 0.0499 0.032 Uiso calc R 1 1
C C10 0.23870(19) 1.14206(19) 0.27246(16) 0.0241(3) Uani d . 1 1
H H10 0.1364 1.2471 0.2631 0.029 Uiso calc R 1 1
C C11 0.25065(19) 0.9441(2) 0.55193(16) 0.0230(3) Uani d . 1 1
H H11A 0.1556 1.0568 0.5462 0.034 Uiso calc R 1 1
H H11B 0.3559 0.9013 0.6323 0.034 Uiso calc R 1 1
H H11C 0.1956 0.8473 0.5767 0.034 Uiso calc R 1 1
N N1 0.81855(17) 0.53952(17) 0.23809(14) 0.0273(3) Uani d . 1 1

loop_
_atom_site_aniso_label
_atom_site_aniso_U_11
_atom_site_aniso_U_22
_atom_site_aniso_U_33
_atom_site_aniso_U_12
_atom_site_aniso_U_13
_atom_site_aniso_U_23
O1 0.0231(5) 0.0179(5) 0.0169(5) -0.0016(4) 0.0022(4) -0.0073(4)
O2 0.0218(5) 0.0215(5) 0.0278(6) -0.0014(4) 0.0028(4) -0.0145(4)
N2 0.0176(5) 0.0198(6) 0.0224(6) -0.0041(5) 0.0011(4) -0.0122(5)
C1 0.0394(9) 0.0389(10) 0.0209(8) -0.0062(8) 0.0046(7) -0.0089(7)
C2 0.0269(7) 0.0183(7) 0.0187(7) -0.0043(6) -0.0005(6) -0.0038(6)
C3 0.0163(6) 0.0193(7) 0.0206(7) -0.0061(5) 0.0036(5) -0.0116(6)
C4 0.0167(6) 0.0202(7) 0.0194(7) -0.0076(5) 0.0035(5) -0.0108(6)
C5 0.0183(6) 0.0179(7) 0.0225(7) -0.0044(5) 0.0019(5) -0.0098(6)
C6 0.0169(6) 0.0211(7) 0.0190(7) -0.0084(5) 0.0037(5) -0.0115(5)
C7 0.0174(6) 0.0190(7) 0.0208(7) -0.0054(5) 0.0019(5) -0.0111(6)
C8 0.0254(7) 0.0231(7) 0.0204(7) -0.0069(6) 0.0011(5) -0.0120(6)
C9 0.0305(8) 0.0234(8) 0.0213(7) -0.0055(6) -0.0048(6) -0.0082(6)
C10 0.0211(7) 0.0194(7) 0.0282(8) -0.0012(6) -0.0045(6) -0.0115(6)
C11 0.0199(7) 0.0251(8) 0.0283(8) -0.0059(6) 0.0061(6) -0.0172(6)
N1 0.0325(7) 0.0267(7) 0.0234(7) -0.0074(6) 0.0076(5) -0.0139(5)

loop_
_atom_type_symbol
_atom_type_description
_atom_type_scat_dispersion_real
_atom_type_scat_dispersion_imag
_atom_type_scat_source
C C 0.0033 0.0016 'International Tables Vol C Tables 4.2.6.8 and 6.1.1.4'
H H 0.0000 0.0000 'International Tables Vol C Tables 4.2.6.8 and 6.1.1.4'
N N 0.0061 0.0033 'International Tables Vol C Tables 4.2.6.8 and 6.1.1.4'
O O 0.0106 0.0060 'International Tables Vol C Tables 4.2.6.8 and 6.1.1.4'

loop_
_geom_angle_atom_site_label_1
_geom_angle_atom_site_label_2
_geom_angle_atom_site_label_3
_geom_angle
C3 O1 C2 115.44(10)
C10 N2 C7 108.92(11)
C10 N2 C11 125.09(11)
C7 N2 C11 125.83(11)
C2 C1 H1A 109.5
C2 C1 H1B 109.5
H1A C1 H1B 109.5
C2 C1 H1C 109.5
H1A C1 H1C 109.5
H1B C1 H1C 109.5
O1 C2 C1 107.45(11)
O1 C2 H2A 110.2
C1 C2 H2A 110.2
O1 C2 H2B 110.2
C1 C2 H2B 110.2
H2A C2 H2B 108.5
O2 C3 O1 124.42(12)
O2 C3 C4 123.32(12)
O1 C3 C4 112.26(11)
C6 C4 C5 123.65(12)
C6 C4 C3 121.69(12)
C5 C4 C3 114.60(11)
N1 C5 C4 178.60(15)
C4 C6 C7 129.52(13)
C4 C6 H6 115.2
C7 C6 H6 115.2
C8 C7 N2 106.74(11)
C8 C7 C6 133.53(12)
N2 C7 C6 119.56(12)
C9 C8 C7 107.97(13)
C9 C8 H8 126.0
C7 C8 H8 126.0
C10 C9 C8 107.48(13)
C10 C9 H9 126.3
C8 C9 H9 126.3
N2 C10 C9 108.89(12)
N2 C10 H10 125.6
C9 C10 H10 125.6
N2 C11 H11A 109.5
N2 C11 H11B 109.5
H11A C11 H11B 109.5
N2 C11 H11C 109.5
H11A C11 H11C 109.5
H11B C11 H11C 109.5

loop_
_geom_bond_atom_site_label_1
_geom_bond_atom_site_label_2
_geom_bond_distance
O1 C3 1.3316(16)
O1 C2 1.4570(16)
O2 C3 1.2128(15)
N2 C10 1.3542(18)
N2 C7 1.3938(17)
N2 C11 1.4568(18)
C1 C2 1.494(2)
C1 H1A 0.9800
C1 H1B 0.9800
C1 H1C 0.9800
C2 H2A 0.9900
C2 H2B 0.9900
C3 C4 1.4783(18)
C4 C6 1.3594(18)
C4 C5 1.4290(19)
C5 N1 1.1482(17)
C6 C7 1.4158(18)
C6 H6 0.9500
C7 C8 1.3933(19)
C8 C9 1.392(2)
C8 H8 0.9500
C9 C10 1.380(2)
C9 H9 0.9500
C10 H10 0.9500
C11 H11A 0.9800
C11 H11B 0.9800
C11 H11C 0.9800

loop_
_geom_hbond_atom_site_label_D
_geom_hbond_atom_site_label_H
_geom_hbond_atom_site_label_A
_geom_hbond_site_symmetry_A
_geom_hbond_distance_DH
_geom_hbond_distance_HA
_geom_hbond_distance_DA
_geom_hbond_angle_DHA
C11 H11a O2 1_465 0.98 2.31 3.241(2) 158
C9 H9 N1 2_675 0.95 2.62 3.557(2) 171
C11 H11b Cg1 2_676 0.98 2.69 3.5332(17) 144

loop_
_geom_torsion_atom_site_label_1
_geom_torsion_atom_site_label_2
_geom_torsion_atom_site_label_3
_geom_torsion_atom_site_label_4
_geom_torsion
C3 O1 C2 C1 179.92(11)
C2 O1 C3 O2 -0.45(18)
C2 O1 C3 C4 179.47(10)
O2 C3 C4 C6 175.93(12)
O1 C3 C4 C6 -3.99(17)
O2 C3 C4 C5 -1.38(18)
O1 C3 C4 C5 178.70(10)
C5 C4 C6 C7 -4.1(2)
C3 C4 C6 C7 178.85(12)
C10 N2 C7 C8 0.24(14)
C11 N2 C7 C8 175.90(11)
C10 N2 C7 C6 176.08(11)
C11 N2 C7 C6 -8.26(18)
C4 C6 C7 C8 -8.2(2)
C4 C6 C7 N2 177.34(12)
N2 C7 C8 C9 0.03(15)
C6 C7 C8 C9 -174.98(14)
C7 C8 C9 C10 -0.29(16)
C7 N2 C10 C9 -0.43(15)
C11 N2 C10 C9 -176.13(12)
C8 C9 C10 N2 0.44(16)

loop_
_cod_related_entry_id
_cod_related_entry_database
_cod_related_entry_code
1 ChemSpider 591728
